data_1544547
loop_
_publ_author_name
'Komatsu, K.'
'Sano-Furukawa, A.'
'Kagi, H.'

_publ_section_title
;
 Effects of Mg and Si ions on the symmetry of delta-AlOOH
;
_journal_name_full 'Physics and Chemistry of Minerals'
_journal_page_first 727
_journal_page_last 733
_journal_volume 38
_journal_year 2011
_chemical_formula_sum 'Al H O2'
_chemical_name_common 'AlOOH delta phase'
_chemical_name_mineral delta-AlOOH
_space_group_IT_number 31
_space_group_name_H-M_alt 'P 21 n m'
_symmetry_space_group_name_Hall 'P -2 2ac'
_symmetry_space_group_name_H-M 'P 21 n m'
_cell_angle_alpha 90
_cell_angle_beta 90
_cell_angle_gamma 90
_cell_formula_units_Z 2
_cell_length_a 4.71247(4)
_cell_length_b 4.22417(4)
_cell_length_c 2.83203(2)
_cell_volume 56.3752(8)
_cod_data_source_file AlOOH-delta-P21nm-Komatsu2011.cif
_cod_data_source_block delta-AlOOH
_cod_original_formula_sum 'Al O2 H'
_cod_database_code 1544547

loop_
_space_group_symop_operation_xyz
'x, y, z'
'x+1/2, -y, -z+1/2'
'x+1/2, -y, z+1/2'
'x, y, -z'

loop_
_atom_site_label
_atom_site_occupancy
_atom_site_fract_x
_atom_site_fract_y
_atom_site_fract_z
_atom_site_adp_type
_atom_site_U_iso_or_equiv
_atom_site_type_symbol
Al 1.0 0.000000 0.2749(8) 0.000000 Uiso 0.002900 Al
O1 1.0 0.3440(13) 0.4987(7) 0.000000 Uiso 0.002900 O
O2 1.0 0.6470(13) -0.0008(7) 0.000000 Uiso 0.004800 O
H 1.0 0.5166(15) 0.1998(7) 0.000000 Uiso 0.017400 H
